data_4105645
loop_
_publ_author_name
'Yifei Li'
'Xianxiu Xu'
'Jing Tan'
'Chunyu Xia'
'Dawei Zhang'
'Qun Liu'

_publ_section_title
;
 Double Isocyanide Cyclization: A Synthetic Strategy for
 Two-Carbon-Tethered Pyrrole/Oxazole Pairs
;
_journal_name_full 'Journal of the American Chemical Society'
_journal_page_first 1775
_journal_page_last 1777
_journal_paper_doi 10.1021/ja110864t
_journal_volume 133
_journal_year 2011
_chemical_formula_sum 'C27 H28 N2 O5 S2'
_chemical_formula_weight 524.63
_chemical_name_systematic
;
 ?
;
_space_group_IT_number 14
_symmetry_cell_setting monoclinic
_symmetry_space_group_name_Hall '-P 2yn'
_symmetry_space_group_name_H-M 'P 1 21/n 1'
_atom_sites_solution_hydrogens geom
_atom_sites_solution_primary direct
_atom_sites_solution_secondary difmap
_audit_creation_method SHELXL-97
_cell_angle_alpha 90.00
_cell_angle_beta 111.297(2)
_cell_angle_gamma 90.00
_cell_formula_units_Z 4
_cell_length_a 15.0260(16)
_cell_length_b 11.9842(13)
_cell_length_c 15.5208(16)
_cell_measurement_temperature 273(2)
_cell_volume 2604.0(5)
_computing_structure_refinement 'SHELXL-97 (Sheldrick, 1997)'
_diffrn_ambient_temperature 273(2)
_diffrn_measured_fraction_theta_full 0.998
_diffrn_measured_fraction_theta_max 0.995
_diffrn_radiation_monochromator graphite
_diffrn_radiation_source 'fine-focus sealed tube'
_diffrn_radiation_type MoK\a
_diffrn_radiation_wavelength 0.71073
_diffrn_reflns_av_R_equivalents 0.0346
_diffrn_reflns_av_sigmaI/netI 0.0345
_diffrn_reflns_limit_h_max 17
_diffrn_reflns_limit_h_min -18
_diffrn_reflns_limit_k_max 14
_diffrn_reflns_limit_k_min -14
_diffrn_reflns_limit_l_max 13
_diffrn_reflns_limit_l_min -19
_diffrn_reflns_number 14319
_diffrn_reflns_theta_full 25.00
_diffrn_reflns_theta_max 26.00
_diffrn_reflns_theta_min 1.62
_exptl_absorpt_coefficient_mu 0.245
_exptl_absorpt_correction_T_max 0.9619
_exptl_absorpt_correction_T_min 0.9458
_exptl_crystal_density_diffrn 1.338
_exptl_crystal_F_000 1104
_exptl_crystal_size_max 0.23
_exptl_crystal_size_mid 0.18
_exptl_crystal_size_min 0.16
_refine_diff_density_max 0.307
_refine_diff_density_min -0.176
_refine_diff_density_rms 0.039
_refine_ls_extinction_method none
_refine_ls_goodness_of_fit_ref 1.014
_refine_ls_hydrogen_treatment mixed
_refine_ls_matrix_type full
_refine_ls_number_parameters 336
_refine_ls_number_reflns 5095
_refine_ls_number_restraints 0
_refine_ls_restrained_S_all 1.014
_refine_ls_R_factor_all 0.0548
_refine_ls_R_factor_gt 0.0411
_refine_ls_shift/su_max 0.001
_refine_ls_shift/su_mean 0.000
_refine_ls_structure_factor_coef Fsqd
_refine_ls_weighting_details 'calc w=1/[\s^2^(Fo^2^)+(0.0598P)^2^+0.0000P] where P=(Fo^2^+2Fc^2^)/3'
_refine_ls_weighting_scheme calc
_refine_ls_wR_factor_gt 0.1022
_refine_ls_wR_factor_ref 0.1096
_reflns_number_gt 3854
_reflns_number_total 5095
_reflns_threshold_expression >2sigma(I)
_cod_data_source_file ja110864t_si_004.cif
_cod_data_source_block ra164m
_cod_database_code 4105645

loop_
_symmetry_equiv_pos_as_xyz
'x, y, z'
'-x+1/2, y+1/2, -z+1/2'
'-x, -y, -z'
'x-1/2, -y-1/2, z-1/2'

loop_
_atom_site_label
_atom_site_type_symbol
_atom_site_fract_x
_atom_site_fract_y
_atom_site_fract_z
_atom_site_U_iso_or_equiv
_atom_site_adp_type
_atom_site_occupancy
_atom_site_symmetry_multiplicity
_atom_site_calc_flag
_atom_site_refinement_flags
H1N H 0.0943(15) 0.3344(19) 0.9349(15) 0.072(7) Uiso 1 1 d .
H2 H -0.071(2) 0.603(2) 0.851(2) 0.120(10) Uiso 1 1 d .
N1 N 0.03988(12) 0.34525(14) 0.89889(13) 0.0596(5) Uani 1 1 d .
C9 C 0.08715(12) 0.54071(15) 0.90876(12) 0.0451(4) Uani 1 1 d .
S2 S 0.23332(3) 0.45199(4) 1.05395(3) 0.04755(15) Uani 1 1 d .
S1 S 0.22695(4) 0.41857(4) 0.86257(3) 0.05264(16) Uani 1 1 d .
N2 N 0.21995(11) 0.66127(13) 0.84105(11) 0.0510(4) Uani 1 1 d .
O3 O 0.40529(10) 0.62640(12) 0.92366(10) 0.0644(4) Uani 1 1 d .
O4 O 0.39495(8) 0.61035(11) 1.06326(9) 0.0524(3) Uani 1 1 d .
C14 C 0.19497(12) 0.51740(14) 0.93967(12) 0.0416(4) Uani 1 1 d .
O2 O -0.03841(10) 0.67351(13) 0.87766(11) 0.0706(4) Uani 1 1 d .
O5 O 0.44538(11) 1.11855(11) 1.05472(10) 0.0690(4) Uani 1 1 d .
C8 C 0.01436(13) 0.45172(17) 0.88000(13) 0.0504(5) Uani 1 1 d .
C13 C 0.24917(12) 0.63002(14) 0.93703(12) 0.0430(4) Uani 1 1 d .
C18 C 0.35942(13) 0.62053(14) 0.97232(14) 0.0470(4) Uani 1 1 d .
C11 C 0.11427(13) 0.74777(15) 0.94182(14) 0.0536(5) Uani 1 1 d .
H11A H 0.0913 0.7882 0.9838 0.064 Uiso 1 1 calc R
H11B H 0.1066 0.7960 0.8894 0.064 Uiso 1 1 calc R
C21 C 0.28105(13) 0.82810(15) 1.00756(13) 0.0479(4) Uani 1 1 d .
C5 C -0.01681(13) 0.24726(16) 0.87467(13) 0.0516(5) Uani 1 1 d .
C26 C 0.27483(15) 0.90490(16) 0.93869(14) 0.0577(5) Uani 1 1 d .
H26 H 0.2322 0.8917 0.8789 0.069 Uiso 1 1 calc R
O1 O -0.07166(10) 0.47623(13) 0.83901(12) 0.0762(5) Uani 1 1 d .
C12 C 0.22012(12) 0.72334(15) 0.99110(12) 0.0461(4) Uani 1 1 d .
H12 H 0.2279 0.6928 1.0520 0.055 Uiso 1 1 calc R
C10 C 0.05434(13) 0.64715(17) 0.90859(13) 0.0513(5) Uani 1 1 d .
C2 C -0.11947(15) 0.04598(18) 0.83656(15) 0.0621(6) Uani 1 1 d .
C6 C -0.11299(13) 0.24561(17) 0.81870(14) 0.0574(5) Uani 1 1 d .
H6 H -0.1442 0.3115 0.7933 0.069 Uiso 1 1 calc R
C7 C -0.16191(15) 0.14577(18) 0.80100(15) 0.0623(6) Uani 1 1 d .
H7 H -0.2263 0.1460 0.7635 0.075 Uiso 1 1 calc R
C15 C 0.28097(14) 0.30924(16) 0.94465(15) 0.0607(6) Uani 1 1 d .
H15A H 0.2334 0.2535 0.9425 0.073 Uiso 1 1 calc R
H15B H 0.3311 0.2733 0.9293 0.073 Uiso 1 1 calc R
C23 C 0.40164(15) 0.94703(16) 1.11382(15) 0.0602(5) Uani 1 1 d .
H23 H 0.4444 0.9607 1.1735 0.072 Uiso 1 1 calc R
C22 C 0.34573(14) 0.85194(16) 1.09534(14) 0.0556(5) Uani 1 1 d .
H22 H 0.3517 0.8025 1.1433 0.067 Uiso 1 1 calc R
C16 C 0.32211(13) 0.35909(17) 1.04027(15) 0.0597(6) Uani 1 1 d .
H16A H 0.3801 0.4000 1.0476 0.072 Uiso 1 1 calc R
H16B H 0.3375 0.3006 1.0866 0.072 Uiso 1 1 calc R
C24 C 0.39408(14) 1.02122(16) 1.04426(14) 0.0552(5) Uani 1 1 d .
C25 C 0.32978(15) 0.99979(17) 0.95618(14) 0.0608(5) Uani 1 1 d .
H25 H 0.3237 1.0498 0.9086 0.073 Uiso 1 1 calc R
C3 C -0.02347(16) 0.04887(18) 0.89044(16) 0.0681(6) Uani 1 1 d .
H3 H 0.0078 -0.0175 0.9144 0.082 Uiso 1 1 calc R
C4 C 0.02731(15) 0.14744(18) 0.90965(16) 0.0633(6) Uani 1 1 d .
H4 H 0.0919 0.1466 0.9465 0.076 Uiso 1 1 calc R
C17 C 0.19729(19) 0.6845(2) 0.76444(17) 0.0787(7) Uani 1 1 d .
C1 C -0.17551(19) -0.06158(19) 0.8174(2) 0.0933(8) Uani 1 1 d .
H1A H -0.1327 -0.1232 0.8411 0.140 Uiso 1 1 calc R
H1B H -0.2078 -0.0703 0.7519 0.140 Uiso 1 1 calc R
H1C H -0.2216 -0.0597 0.8470 0.140 Uiso 1 1 calc R
C27 C 0.51385(17) 1.1414(2) 1.14406(17) 0.0788(7) Uani 1 1 d .
H27A H 0.4821 1.1482 1.1875 0.118 Uiso 1 1 calc R
H27B H 0.5463 1.2099 1.1424 0.118 Uiso 1 1 calc R
H27C H 0.5593 1.0816 1.1627 0.118 Uiso 1 1 calc R
C19 C 0.49900(14) 0.61571(19) 1.10701(16) 0.0672(6) Uani 1 1 d .
H19A H 0.5209 0.6917 1.1063 0.081 Uiso 1 1 calc R
H19B H 0.5285 0.5688 1.0739 0.081 Uiso 1 1 calc R
C20 C 0.52495(18) 0.5763(3) 1.20306(18) 0.1075(10) Uani 1 1 d .
H20A H 0.4965 0.6242 1.2355 0.161 Uiso 1 1 calc R
H20B H 0.5932 0.5776 1.2334 0.161 Uiso 1 1 calc R
H20C H 0.5021 0.5015 1.2029 0.161 Uiso 1 1 calc R

loop_
_atom_site_aniso_label
_atom_site_aniso_U_11
_atom_site_aniso_U_22
_atom_site_aniso_U_33
_atom_site_aniso_U_23
_atom_site_aniso_U_13
_atom_site_aniso_U_12
N1 0.0382(9) 0.0546(11) 0.0737(13) 0.0129(9) 0.0058(9) 0.0002(8)
C9 0.0418(10) 0.0497(11) 0.0422(10) 0.0033(8) 0.0135(8) 0.0052(8)
S2 0.0466(3) 0.0503(3) 0.0446(3) 0.0072(2) 0.0152(2) 0.0041(2)
S1 0.0580(3) 0.0499(3) 0.0543(3) -0.0076(2) 0.0254(2) 0.0004(2)
N2 0.0652(10) 0.0472(9) 0.0436(10) 0.0045(7) 0.0233(8) 0.0064(8)
O3 0.0648(9) 0.0698(10) 0.0728(10) 0.0011(7) 0.0418(8) -0.0010(7)
O4 0.0418(7) 0.0600(8) 0.0538(9) 0.0006(6) 0.0156(6) -0.0002(6)
C14 0.0420(10) 0.0436(10) 0.0388(10) 0.0019(7) 0.0141(8) 0.0053(8)
O2 0.0468(8) 0.0653(10) 0.0933(12) 0.0008(8) 0.0178(8) 0.0164(7)
O5 0.0803(10) 0.0513(9) 0.0687(10) 0.0023(7) 0.0192(8) -0.0088(7)
C8 0.0439(11) 0.0588(12) 0.0475(11) 0.0000(9) 0.0152(9) 0.0043(9)
C13 0.0492(10) 0.0431(10) 0.0375(10) 0.0024(7) 0.0165(8) 0.0046(8)
C18 0.0534(11) 0.0367(10) 0.0545(12) -0.0016(8) 0.0237(10) -0.0002(8)
C11 0.0560(12) 0.0491(11) 0.0573(12) 0.0028(9) 0.0226(10) 0.0124(9)
C21 0.0558(11) 0.0419(10) 0.0471(11) -0.0010(8) 0.0202(9) 0.0074(8)
C5 0.0459(11) 0.0548(12) 0.0536(12) 0.0056(9) 0.0176(9) -0.0004(9)
C26 0.0699(14) 0.0484(12) 0.0470(12) 0.0008(9) 0.0117(10) 0.0041(10)
O1 0.0426(8) 0.0663(10) 0.1046(13) -0.0063(9) 0.0085(8) 0.0060(7)
C12 0.0512(11) 0.0457(10) 0.0426(10) 0.0012(8) 0.0186(9) 0.0068(8)
C10 0.0459(11) 0.0593(13) 0.0483(11) 0.0030(9) 0.0165(9) 0.0110(9)
C2 0.0597(13) 0.0608(14) 0.0657(14) -0.0050(10) 0.0225(11) -0.0083(10)
C6 0.0468(11) 0.0620(13) 0.0582(13) 0.0070(10) 0.0127(10) 0.0035(9)
C7 0.0476(11) 0.0715(15) 0.0628(14) -0.0061(11) 0.0141(10) -0.0072(10)
C15 0.0558(12) 0.0443(12) 0.0850(16) -0.0014(10) 0.0292(11) 0.0054(9)
C23 0.0724(14) 0.0534(12) 0.0488(12) -0.0042(9) 0.0151(10) -0.0032(10)
C22 0.0724(13) 0.0493(12) 0.0462(12) 0.0028(9) 0.0228(10) 0.0014(10)
C16 0.0466(11) 0.0529(12) 0.0743(15) 0.0112(10) 0.0156(10) 0.0119(9)
C24 0.0639(13) 0.0408(11) 0.0603(13) -0.0015(9) 0.0221(11) 0.0026(9)
C25 0.0796(15) 0.0451(11) 0.0532(13) 0.0086(10) 0.0189(11) 0.0019(10)
C3 0.0676(14) 0.0524(13) 0.0805(16) 0.0041(11) 0.0225(12) 0.0037(11)
C4 0.0465(11) 0.0610(14) 0.0760(15) 0.0069(11) 0.0145(11) 0.0042(10)
C17 0.108(2) 0.0728(16) 0.0577(15) 0.0091(12) 0.0328(14) 0.0106(14)
C1 0.0841(18) 0.0687(16) 0.114(2) -0.0068(15) 0.0204(16) -0.0198(14)
C27 0.0793(16) 0.0718(16) 0.0777(17) -0.0041(12) 0.0193(14) -0.0200(13)
C19 0.0420(11) 0.0757(15) 0.0789(17) -0.0111(12) 0.0159(11) -0.0042(10)
C20 0.0634(16) 0.174(3) 0.0649(18) -0.0136(18) -0.0013(13) -0.0022(18)

loop_
_atom_type_symbol
_atom_type_description
_atom_type_scat_dispersion_real
_atom_type_scat_dispersion_imag
_atom_type_scat_source
C C 0.0033 0.0016 'International Tables Vol C Tables 4.2.6.8 and 6.1.1.4'
H H 0.0000 0.0000 'International Tables Vol C Tables 4.2.6.8 and 6.1.1.4'
N N 0.0061 0.0033 'International Tables Vol C Tables 4.2.6.8 and 6.1.1.4'
O O 0.0106 0.0060 'International Tables Vol C Tables 4.2.6.8 and 6.1.1.4'
S S 0.1246 0.1234 'International Tables Vol C Tables 4.2.6.8 and 6.1.1.4'

loop_
_geom_angle_atom_site_label_1
_geom_angle_atom_site_label_2
_geom_angle_atom_site_label_3
_geom_angle
C8 N1 C5 129.53(17)
C8 N1 H1N 116.0(16)
C5 N1 H1N 113.9(16)
C10 C9 C8 116.52(16)
C10 C9 C14 120.53(16)
C8 C9 C14 122.94(15)
C16 S2 C14 97.81(9)
C15 S1 C14 99.37(9)
C17 N2 C13 178.9(2)
C18 O4 C19 116.18(16)
C9 C14 C13 109.27(14)
C9 C14 S2 107.77(12)
C13 C14 S2 113.95(11)
C9 C14 S1 113.72(12)
C13 C14 S1 105.63(11)
S2 C14 S1 106.61(9)
C10 O2 H2 103.7(16)
C24 O5 C27 117.06(17)
O1 C8 N1 119.86(18)
O1 C8 C9 119.97(17)
N1 C8 C9 120.16(17)
N2 C13 C18 105.65(15)
N2 C13 C12 109.36(14)
C18 C13 C12 109.65(14)
N2 C13 C14 106.36(14)
C18 C13 C14 114.97(13)
C12 C13 C14 110.58(14)
O3 C18 O4 125.35(18)
O3 C18 C13 124.09(18)
O4 C18 C13 110.49(16)
C10 C11 C12 114.24(15)
C10 C11 H11A 108.7
C12 C11 H11A 108.7
C10 C11 H11B 108.7
C12 C11 H11B 108.7
H11A C11 H11B 107.6
C22 C21 C26 116.59(18)
C22 C21 C12 120.01(16)
C26 C21 C12 123.40(17)
C4 C5 C6 118.39(18)
C4 C5 N1 117.19(17)
C6 C5 N1 124.42(17)
C25 C26 C21 121.97(18)
C25 C26 H26 119.0
C21 C26 H26 119.0
C21 C12 C11 112.42(15)
C21 C12 C13 114.55(14)
C11 C12 C13 108.33(15)
C21 C12 H12 107.1
C11 C12 H12 107.1
C13 C12 H12 107.1
O2 C10 C9 123.33(18)
O2 C10 C11 110.82(17)
C9 C10 C11 125.85(16)
C7 C2 C3 116.89(19)
C7 C2 C1 121.4(2)
C3 C2 C1 121.8(2)
C7 C6 C5 119.67(19)
C7 C6 H6 120.2
C5 C6 H6 120.2
C2 C7 C6 122.65(19)
C2 C7 H7 118.7
C6 C7 H7 118.7
C16 C15 S1 109.03(13)
C16 C15 H15A 109.9
S1 C15 H15A 109.9
C16 C15 H15B 109.9
S1 C15 H15B 109.9
H15A C15 H15B 108.3
C24 C23 C22 120.06(19)
C24 C23 H23 120.0
C22 C23 H23 120.0
C23 C22 C21 122.01(18)
C23 C22 H22 119.0
C21 C22 H22 119.0
C15 C16 S2 107.64(13)
C15 C16 H16A 110.2
S2 C16 H16A 110.2
C15 C16 H16B 110.2
S2 C16 H16B 110.2
H16A C16 H16B 108.5
C23 C24 O5 125.08(19)
C23 C24 C25 119.12(19)
O5 C24 C25 115.79(18)
C26 C25 C24 120.25(19)
C26 C25 H25 119.9
C24 C25 H25 119.9
C4 C3 C2 121.8(2)
C4 C3 H3 119.1
C2 C3 H3 119.1
C3 C4 C5 120.57(19)
C3 C4 H4 119.7
C5 C4 H4 119.7
C2 C1 H1A 109.5
C2 C1 H1B 109.5
H1A C1 H1B 109.5
C2 C1 H1C 109.5
H1A C1 H1C 109.5
H1B C1 H1C 109.5
O5 C27 H27A 109.5
O5 C27 H27B 109.5
H27A C27 H27B 109.5
O5 C27 H27C 109.5
H27A C27 H27C 109.5
H27B C27 H27C 109.5
O4 C19 C20 107.52(19)
O4 C19 H19A 110.2
C20 C19 H19A 110.2
O4 C19 H19B 110.2
C20 C19 H19B 110.2
H19A C19 H19B 108.5
C19 C20 H20A 109.5
C19 C20 H20B 109.5
H20A C20 H20B 109.5
C19 C20 H20C 109.5
H20A C20 H20C 109.5
H20B C20 H20C 109.5

loop_
_geom_bond_atom_site_label_1
_geom_bond_atom_site_label_2
_geom_bond_distance
N1 C8 1.334(2)
N1 C5 1.419(2)
N1 H1N 0.82(2)
C9 C10 1.367(2)
C9 C8 1.476(3)
C9 C14 1.539(2)
S2 C16 1.8085(19)
S2 C14 1.8302(18)
S1 C15 1.802(2)
S1 C14 1.8665(18)
N2 C17 1.146(3)
N2 C13 1.441(2)
O3 C18 1.195(2)
O4 C18 1.321(2)
O4 C19 1.462(2)
C14 C13 1.585(2)
O2 C10 1.337(2)
O2 H2 0.99(3)
O5 C24 1.375(2)
O5 C27 1.421(3)
C8 O1 1.251(2)
C13 C18 1.549(2)
C13 C12 1.553(2)
C11 C10 1.481(3)
C11 C12 1.522(2)
C11 H11A 0.9700
C11 H11B 0.9700
C21 C22 1.386(3)
C21 C26 1.388(3)
C21 C12 1.520(2)
C5 C4 1.380(3)
C5 C6 1.390(3)
C26 C25 1.373(3)
C26 H26 0.9300
C12 H12 0.9800
C2 C7 1.373(3)
C2 C3 1.380(3)
C2 C1 1.509(3)
C6 C7 1.379(3)
C6 H6 0.9300
C7 H7 0.9300
C15 C16 1.508(3)
C15 H15A 0.9700
C15 H15B 0.9700
C23 C24 1.371(3)
C23 C22 1.383(3)
C23 H23 0.9300
C22 H22 0.9300
C16 H16A 0.9700
C16 H16B 0.9700
C24 C25 1.382(3)
C25 H25 0.9300
C3 C4 1.379(3)
C3 H3 0.9300
C4 H4 0.9300
C1 H1A 0.9600
C1 H1B 0.9600
C1 H1C 0.9600
C27 H27A 0.9600
C27 H27B 0.9600
C27 H27C 0.9600
C19 C20 1.475(4)
C19 H19A 0.9700
C19 H19B 0.9700
C20 H20A 0.9600
C20 H20B 0.9600
C20 H20C 0.9600

loop_
_geom_torsion_atom_site_label_1
_geom_torsion_atom_site_label_2
_geom_torsion_atom_site_label_3
_geom_torsion_atom_site_label_4
_geom_torsion
C10 C9 C14 C13 -17.8(2)
C8 C9 C14 C13 163.49(16)
C10 C9 C14 S2 106.49(17)
C8 C9 C14 S2 -72.20(19)
C10 C9 C14 S1 -135.56(16)
C8 C9 C14 S1 45.8(2)
C16 S2 C14 C9 144.88(13)
C16 S2 C14 C13 -93.68(13)
C16 S2 C14 S1 22.44(11)
C15 S1 C14 C9 -119.13(13)
C15 S1 C14 C13 121.04(12)
C15 S1 C14 S2 -0.52(10)
C5 N1 C8 O1 4.0(3)
C5 N1 C8 C9 -177.07(19)
C10 C9 C8 O1 15.1(3)
C14 C9 C8 O1 -166.19(17)
C10 C9 C8 N1 -163.87(18)
C14 C9 C8 N1 14.9(3)
C17 N2 C13 C18 63(12)
C17 N2 C13 C12 -179(100)
C17 N2 C13 C14 -59(12)
C9 C14 C13 N2 -67.04(17)
S2 C14 C13 N2 172.36(11)
S1 C14 C13 N2 55.68(14)
C9 C14 C13 C18 176.42(14)
S2 C14 C13 C18 55.82(18)
S1 C14 C13 C18 -60.87(16)
C9 C14 C13 C12 51.60(18)
S2 C14 C13 C12 -69.00(16)
S1 C14 C13 C12 174.31(12)
C19 O4 C18 O3 5.1(3)
C19 O4 C18 C13 -172.04(15)
N2 C13 C18 O3 -7.5(2)
C12 C13 C18 O3 -125.27(19)
C14 C13 C18 O3 109.4(2)
N2 C13 C18 O4 169.62(14)
C12 C13 C18 O4 51.87(18)
C14 C13 C18 O4 -73.44(18)
C8 N1 C5 C4 -175.2(2)
C8 N1 C5 C6 4.7(3)
C22 C21 C26 C25 0.0(3)
C12 C21 C26 C25 178.86(18)
C22 C21 C12 C11 128.23(19)
C26 C21 C12 C11 -50.6(2)
C22 C21 C12 C13 -107.6(2)
C26 C21 C12 C13 73.7(2)
C10 C11 C12 C21 169.02(16)
C10 C11 C12 C13 41.4(2)
N2 C13 C12 C21 -73.77(19)
C18 C13 C12 C21 41.6(2)
C14 C13 C12 C21 169.44(14)
N2 C13 C12 C11 52.60(19)
C18 C13 C12 C11 168.01(15)
C14 C13 C12 C11 -64.20(18)
C8 C9 C10 O2 -5.1(3)
C14 C9 C10 O2 176.11(17)
C8 C9 C10 C11 174.74(18)
C14 C9 C10 C11 -4.0(3)
C12 C11 C10 O2 171.51(16)
C12 C11 C10 C9 -8.4(3)
C4 C5 C6 C7 1.1(3)
N1 C5 C6 C7 -178.70(19)
C3 C2 C7 C6 -1.2(3)
C1 C2 C7 C6 178.8(2)
C5 C6 C7 C2 -0.1(3)
C14 S1 C15 C16 -27.64(15)
C24 C23 C22 C21 0.0(3)
C26 C21 C22 C23 -0.2(3)
C12 C21 C22 C23 -179.06(17)
S1 C15 C16 S2 46.02(17)
C14 S2 C16 C15 -42.38(15)
C22 C23 C24 O5 179.51(19)
C22 C23 C24 C25 0.3(3)
C27 O5 C24 C23 2.4(3)
C27 O5 C24 C25 -178.42(19)
C21 C26 C25 C24 0.3(3)
C23 C24 C25 C26 -0.5(3)
O5 C24 C25 C26 -179.74(18)
C7 C2 C3 C4 1.5(3)
C1 C2 C3 C4 -178.6(2)
C2 C3 C4 C5 -0.4(4)
C6 C5 C4 C3 -0.9(3)
N1 C5 C4 C3 178.9(2)
C18 O4 C19 C20 -166.7(2)
